data_2240969
loop_
_publ_author_name
'Srividya, J.'
'Reuben Jonathan, D.'
'Revathi, B. K.'
'Anbalagan, G.'

_publ_section_title
;
 Crystal structure of
 (<i>E</i>)-1-(1-hydroxynaphthalen-2-yl)-3-(2,3,4-trimethoxyphenyl)prop-2-en-1-one
;
_journal_issue 8
_journal_name_full 'Acta Crystallographica Section E'
_journal_page_first o610
_journal_page_last o611
_journal_paper_doi 10.1107/S2056989015013870
_journal_volume 71
_journal_year 2015
_chemical_formula_iupac 'C22 H20 O5'
_chemical_formula_moiety 'C22 H20 O5'
_chemical_formula_sum 'C22 H20 O5'
_chemical_formula_weight 364.38
_chemical_melting_point 394(2)
_chemical_name_systematic (<i>E</i>)-1-(1-Hydroxynaphthalen-2-yl)-3-(2,3,4-trimethoxyphenyl)prop-2-en-1-one
_space_group_IT_number 14
_symmetry_cell_setting monoclinic
_symmetry_space_group_name_Hall '-P 2ybc'
_symmetry_space_group_name_H-M 'P 1 21/c 1'
_atom_sites_solution_hydrogens geom
_atom_sites_solution_primary direct
_atom_sites_solution_secondary difmap
_audit_creation_method SHELXL-2014/7
_cell_angle_alpha 90.00
_cell_angle_beta 94.623(3)
_cell_angle_gamma 90.00
_cell_formula_units_Z 4
_cell_length_a 8.4523(8)
_cell_length_b 14.0414(12)
_cell_length_c 15.1672(11)
_cell_measurement_temperature 293(2)
_cell_measurement_theta_max 25.00
_cell_measurement_theta_min 1.98
_cell_volume 1794.2(3)
_computing_cell_refinement
;
APEX2 and SAINT (Bruker, 2004)
;
_computing_data_collection
;
APEX2 (Bruker, 2004)
;
_computing_data_reduction
;
SAINT and XPREP (Bruker, 2004)
;
_computing_molecular_graphics
;
ORTEP-3 for Windows (Farrugia, 2012) and Mercury (Macrae <i>et al.</i>,
2008)
;
_computing_publication_material
;
SHELXL2014 (Sheldrick, 2015) and PLATON (Spek, 2009)
;
_computing_structure_refinement
;
SHELXL2014 (Sheldrick, 2015)
;
_computing_structure_solution
;
SIR92 (Altomare <i>et al.</i>,  1994)
;
_diffrn_ambient_temperature 293(2)
_diffrn_measured_fraction_theta_full 1.000
_diffrn_measured_fraction_theta_max 1.000
_diffrn_measurement_device_type 'Bruker Kappa APEXII CCD'
_diffrn_measurement_method '\w and \f scan'
_diffrn_radiation_monochromator graphite
_diffrn_radiation_source 'fine-focus sealed tube'
_diffrn_radiation_type MoK\a
_diffrn_radiation_wavelength 0.71073
_diffrn_reflns_av_R_equivalents 0.0334
_diffrn_reflns_limit_h_max 10
_diffrn_reflns_limit_h_min -10
_diffrn_reflns_limit_k_max 16
_diffrn_reflns_limit_k_min -16
_diffrn_reflns_limit_l_max 18
_diffrn_reflns_limit_l_min -17
_diffrn_reflns_number 19676
_diffrn_reflns_theta_full 24.999
_diffrn_reflns_theta_max 24.999
_diffrn_reflns_theta_min 1.979
_exptl_absorpt_coefficient_mu 0.095
_exptl_absorpt_correction_T_max 0.977
_exptl_absorpt_correction_T_min 0.967
_exptl_absorpt_correction_type multi-scan
_exptl_absorpt_process_details
;
(SADABS; Bruker, 2004)
;
_exptl_crystal_colour orange
_exptl_crystal_density_diffrn 1.349
_exptl_crystal_density_method 'not measured'
_exptl_crystal_description Block
_exptl_crystal_F_000 768
_exptl_crystal_size_max 0.35
_exptl_crystal_size_mid 0.30
_exptl_crystal_size_min 0.25
_refine_diff_density_max 0.189
_refine_diff_density_min -0.180
_refine_ls_extinction_coef 0.0031(9)
_refine_ls_extinction_expression Fc^*^=kFc[1+0.001xFc^2^\l^3^/sin(2\q)]^-1/4^
_refine_ls_extinction_method
;
SHELXL2014 (Sheldrick, 2015)
;
_refine_ls_goodness_of_fit_ref 1.075
_refine_ls_hydrogen_treatment constr
_refine_ls_matrix_type full
_refine_ls_number_parameters 245
_refine_ls_number_reflns 3151
_refine_ls_number_restraints 0
_refine_ls_restrained_S_all 1.075
_refine_ls_R_factor_all 0.0766
_refine_ls_R_factor_gt 0.0436
_refine_ls_shift/su_max 0.000
_refine_ls_shift/su_mean 0.000
_refine_ls_structure_factor_coef Fsqd
_refine_ls_weighting_details 'calc w=1/[\s^2^(Fo^2^)+(0.0626P)^2^+0.7956P] where P=(Fo^2^+2Fc^2^)/3'
_refine_ls_weighting_scheme calc
_refine_ls_wR_factor_gt 0.1126
_refine_ls_wR_factor_ref 0.1444
_reflns_number_gt 2143
_reflns_number_total 3151
_reflns_threshold_expression 'I > 2\s(I)'
_cod_data_source_file su5174sup1.cif
_cod_data_source_block I
_cod_original_sg_symbol_H-M 'P 21/c'
_cod_database_code 2240969
_cod_database_fobs_code 2240969

loop_
_symmetry_equiv_pos_as_xyz
'x, y, z'
'-x, y+1/2, -z+1/2'
'-x, -y, -z'
'x, -y-1/2, z-1/2'

loop_
_atom_site_type_symbol
_atom_site_label
_atom_site_fract_x
_atom_site_fract_y
_atom_site_fract_z
_atom_site_U_iso_or_equiv
_atom_site_adp_type
_atom_site_calc_flag
_atom_site_refinement_flags
_atom_site_occupancy
_atom_site_symmetry_multiplicity
O O1 0.3943(2) 0.35902(11) 0.13288(11) 0.0535(5) Uani d . 1 1
H H7 0.3368 0.3315 0.0949 0.080 Uiso calc R 1 1
O O2 0.2007(2) 0.34197(12) 0.00026(12) 0.0590(5) Uani d . 1 1
C C10 0.3050(2) 0.49116(15) 0.04358(14) 0.0363(5) Uani d . 1 1
O O3 -0.05999(19) 0.28866(11) -0.28956(12) 0.0522(5) Uani d . 1 1
C C8 0.4894(2) 0.51062(16) 0.17556(14) 0.0384(5) Uani d . 1 1
O O4 -0.2147(2) 0.35002(12) -0.44607(11) 0.0556(5) Uani d . 1 1
C C9 0.3937(2) 0.45260(15) 0.11569(14) 0.0374(5) Uani d . 1 1
C C12 0.1103(3) 0.46876(17) -0.09075(15) 0.0441(6) Uani d . 1 1
H H8 0.1033 0.5346 -0.0966 0.053 Uiso calc R 1 1
C C18 -0.1771(3) 0.41365(16) -0.37851(15) 0.0429(6) Uani d . 1 1
C C3 0.4953(3) 0.60934(16) 0.15994(15) 0.0412(6) Uani d . 1 1
C C14 -0.0573(3) 0.44733(16) -0.23078(15) 0.0408(6) Uani d . 1 1
C C11 0.2047(3) 0.42933(17) -0.01508(15) 0.0410(6) Uani d . 1 1
C C13 0.0336(3) 0.41439(17) -0.15184(15) 0.0440(6) Uani d . 1 1
H H9 0.0389 0.3489 -0.1430 0.053 Uiso calc R 1 1
C C19 -0.1002(3) 0.38331(16) -0.29973(15) 0.0422(6) Uani d . 1 1
C C2 0.4064(3) 0.64762(16) 0.08524(16) 0.0475(6) Uani d . 1 1
H H2 0.4108 0.7126 0.0740 0.057 Uiso calc R 1 1
C C15 -0.1021(3) 0.54137(17) -0.24414(15) 0.0447(6) Uani d . 1 1
H H10 -0.0758 0.5853 -0.1995 0.054 Uiso calc R 1 1
C C1 0.3154(3) 0.59125(16) 0.03021(15) 0.0439(6) Uani d . 1 1
H H1 0.2575 0.6185 -0.0181 0.053 Uiso calc R 1 1
C C16 -0.1836(3) 0.57236(17) -0.32046(16) 0.0483(6) Uani d . 1 1
H H11 -0.2129 0.6360 -0.3265 0.058 Uiso calc R 1 1
C C4 0.5891(3) 0.66571(19) 0.22005(17) 0.0523(7) Uani d . 1 1
H H3 0.5934 0.7311 0.2111 0.063 Uiso calc R 1 1
O O5 -0.3020(2) 0.53170(13) -0.46730(11) 0.0612(5) Uani d . 1 1
C C17 -0.2225(3) 0.50847(17) -0.38884(15) 0.0452(6) Uani d . 1 1
C C6 0.6668(3) 0.5294(2) 0.30668(17) 0.0611(7) Uani d . 1 1
H H5 0.7240 0.5033 0.3558 0.073 Uiso calc R 1 1
C C7 0.5762(3) 0.47234(19) 0.25003(16) 0.0510(6) Uani d . 1 1
H H6 0.5718 0.4072 0.2609 0.061 Uiso calc R 1 1
C C5 0.6735(3) 0.6270(2) 0.29078(18) 0.0588(7) Uani d . 1 1
H H4 0.7363 0.6657 0.3290 0.071 Uiso calc R 1 1
C C22 -0.3846(3) 0.6192(2) -0.47248(19) 0.0649(8) Uani d . 1 1
H H13 -0.4353 0.6271 -0.5310 0.097 Uiso calc R 1 1
H H14 -0.3111 0.6705 -0.4597 0.097 Uiso calc R 1 1
H H12 -0.4633 0.6196 -0.4303 0.097 Uiso calc R 1 1
C C20 -0.1934(3) 0.22848(19) -0.2780(2) 0.0645(8) Uani d . 1 1
H H19 -0.1584 0.1637 -0.2712 0.097 Uiso calc R 1 1
H H20 -0.2684 0.2335 -0.3288 0.097 Uiso calc R 1 1
H H18 -0.2430 0.2479 -0.2261 0.097 Uiso calc R 1 1
C C21 -0.0907(4) 0.3367(2) -0.5025(2) 0.0822(10) Uani d . 1 1
H H16 -0.1239 0.2918 -0.5480 0.123 Uiso calc R 1 1
H H15 0.0018 0.3129 -0.4687 0.123 Uiso calc R 1 1
H H17 -0.0661 0.3964 -0.5290 0.123 Uiso calc R 1 1

loop_
_atom_site_aniso_label
_atom_site_aniso_U_11
_atom_site_aniso_U_22
_atom_site_aniso_U_33
_atom_site_aniso_U_12
_atom_site_aniso_U_13
_atom_site_aniso_U_23
O1 0.0681(12) 0.0373(9) 0.0539(10) 0.0006(8) -0.0029(9) 0.0036(8)
O2 0.0711(13) 0.0404(11) 0.0636(12) -0.0109(9) -0.0066(9) 0.0000(8)
C10 0.0351(12) 0.0352(12) 0.0392(12) 0.0002(9) 0.0064(10) 0.0003(9)
O3 0.0430(10) 0.0425(10) 0.0702(12) 0.0030(8) -0.0010(8) -0.0069(8)
C8 0.0321(12) 0.0452(14) 0.0384(12) 0.0042(10) 0.0059(9) -0.0026(10)
O4 0.0494(10) 0.0588(11) 0.0570(11) -0.0008(8) -0.0054(8) -0.0205(9)
C9 0.0405(12) 0.0315(12) 0.0413(13) 0.0040(9) 0.0100(10) 0.0012(10)
C12 0.0442(13) 0.0434(14) 0.0448(14) -0.0025(11) 0.0036(11) -0.0007(11)
C18 0.0334(12) 0.0464(14) 0.0483(14) -0.0037(10) -0.0010(10) -0.0130(11)
C3 0.0366(12) 0.0419(13) 0.0458(14) -0.0017(10) 0.0082(10) -0.0057(11)
C14 0.0333(12) 0.0466(14) 0.0426(13) -0.0035(10) 0.0037(10) -0.0055(11)
C11 0.0388(13) 0.0424(14) 0.0426(13) -0.0027(10) 0.0083(10) -0.0004(10)
C13 0.0399(13) 0.0453(14) 0.0471(14) -0.0021(10) 0.0052(11) -0.0023(11)
C19 0.0328(12) 0.0415(13) 0.0522(15) -0.0016(10) 0.0032(10) -0.0056(11)
C2 0.0502(14) 0.0339(13) 0.0576(16) -0.0030(11) 0.0006(12) 0.0023(11)
C15 0.0434(13) 0.0462(14) 0.0446(14) -0.0043(11) 0.0039(11) -0.0127(11)
C1 0.0460(14) 0.0411(14) 0.0436(13) 0.0008(11) -0.0021(11) 0.0057(11)
C16 0.0473(14) 0.0426(14) 0.0549(16) 0.0004(11) 0.0042(12) -0.0056(12)
C4 0.0461(14) 0.0523(16) 0.0586(16) -0.0045(12) 0.0044(12) -0.0109(12)
O5 0.0691(12) 0.0600(12) 0.0521(11) 0.0124(9) -0.0095(9) -0.0049(9)
C17 0.0394(13) 0.0512(15) 0.0445(14) 0.0007(11) 0.0009(10) -0.0041(11)
C6 0.0545(16) 0.082(2) 0.0450(15) 0.0108(15) -0.0073(12) -0.0051(14)
C7 0.0519(15) 0.0547(16) 0.0463(14) 0.0083(12) 0.0035(12) 0.0014(12)
C5 0.0469(15) 0.073(2) 0.0553(17) -0.0034(14) -0.0007(13) -0.0192(14)
C22 0.0716(19) 0.0591(17) 0.0624(18) 0.0114(15) -0.0036(14) 0.0067(14)
C20 0.0590(17) 0.0483(16) 0.087(2) -0.0054(13) 0.0098(15) -0.0017(14)
C21 0.079(2) 0.096(2) 0.073(2) -0.0078(18) 0.0174(17) -0.0383(18)

loop_
_atom_type_symbol
_atom_type_description
_atom_type_scat_dispersion_real
_atom_type_scat_dispersion_imag
_atom_type_scat_source
C C 0.0033 0.0016 'International Tables Vol C Tables 4.2.6.8 and 6.1.1.4'
H H 0.0000 0.0000 'International Tables Vol C Tables 4.2.6.8 and 6.1.1.4'
O O 0.0106 0.0060 'International Tables Vol C Tables 4.2.6.8 and 6.1.1.4'

loop_
_geom_angle_atom_site_label_1
_geom_angle_atom_site_label_2
_geom_angle_atom_site_label_3
_geom_angle
C9 O1 H7 109.5
C9 C10 C1 117.5(2)
C9 C10 C11 119.9(2)
C1 C10 C11 122.6(2)
C19 O3 C20 113.18(18)
C7 C8 C3 119.3(2)
C7 C8 C9 121.8(2)
C3 C8 C9 118.8(2)
C18 O4 C21 113.39(19)
O1 C9 C10 122.0(2)
O1 C9 C8 116.40(19)
C10 C9 C8 121.6(2)
C13 C12 C11 122.5(2)
C13 C12 H8 118.7
C11 C12 H8 118.7
O4 C18 C19 120.5(2)
O4 C18 C17 119.5(2)
C19 C18 C17 119.9(2)
C4 C3 C8 118.1(2)
C4 C3 C2 122.8(2)
C8 C3 C2 119.0(2)
C15 C14 C19 116.8(2)
C15 C14 C13 123.2(2)
C19 C14 C13 120.0(2)
O2 C11 C12 120.0(2)
O2 C11 C10 119.5(2)
C12 C11 C10 120.5(2)
C12 C13 C14 126.2(2)
C12 C13 H9 116.9
C14 C13 H9 116.9
O3 C19 C18 119.3(2)
O3 C19 C14 119.2(2)
C18 C19 C14 121.5(2)
C1 C2 C3 120.9(2)
C1 C2 H2 119.6
C3 C2 H2 119.6
C16 C15 C14 122.7(2)
C16 C15 H10 118.7
C14 C15 H10 118.7
C2 C1 C10 122.1(2)
C2 C1 H1 119.0
C10 C1 H1 119.0
C15 C16 C17 119.9(2)
C15 C16 H11 120.1
C17 C16 H11 120.1
C5 C4 C3 121.5(3)
C5 C4 H3 119.3
C3 C4 H3 119.3
C17 O5 C22 117.7(2)
O5 C17 C16 124.7(2)
O5 C17 C18 116.2(2)
C16 C17 C18 119.2(2)
C7 C6 C5 119.8(2)
C7 C6 H5 120.1
C5 C6 H5 120.1
C6 C7 C8 120.8(3)
C6 C7 H6 119.6
C8 C7 H6 119.6
C4 C5 C6 120.4(2)
C4 C5 H4 119.8
C6 C5 H4 119.8
O5 C22 H13 109.5
O5 C22 H14 109.5
H13 C22 H14 109.5
O5 C22 H12 109.5
H13 C22 H12 109.5
H14 C22 H12 109.5
O3 C20 H19 109.5
O3 C20 H20 109.5
H19 C20 H20 109.5
O3 C20 H18 109.5
H19 C20 H18 109.5
H20 C20 H18 109.5
O4 C21 H16 109.5
O4 C21 H15 109.5
H16 C21 H15 109.5
O4 C21 H17 109.5
H16 C21 H17 109.5
H15 C21 H17 109.5

loop_
_geom_bond_atom_site_label_1
_geom_bond_atom_site_label_2
_geom_bond_distance
O1 C9 1.340(3)
O1 H7 0.8200
O2 C11 1.250(3)
C10 C9 1.386(3)
C10 C1 1.424(3)
C10 C11 1.464(3)
O3 C19 1.377(3)
O3 C20 1.431(3)
C8 C7 1.403(3)
C8 C3 1.408(3)
C8 C9 1.423(3)
O4 C18 1.377(3)
O4 C21 1.418(3)
C12 C13 1.328(3)
C12 C11 1.454(3)
C12 H8 0.9300
C18 C19 1.381(3)
C18 C17 1.391(3)
C3 C4 1.404(3)
C3 C2 1.414(3)
C14 C15 1.384(3)
C14 C19 1.404(3)
C14 C13 1.445(3)
C13 H9 0.9300
C2 C1 1.346(3)
C2 H2 0.9300
C15 C16 1.369(3)
C15 H10 0.9300
C1 H1 0.9300
C16 C17 1.390(3)
C16 H11 0.9300
C4 C5 1.354(4)
C4 H3 0.9300
O5 C17 1.359(3)
O5 C22 1.413(3)
C6 C7 1.365(4)
C6 C5 1.392(4)
C6 H5 0.9300
C7 H6 0.9300
C5 H4 0.9300
C22 H13 0.9600
C22 H14 0.9600
C22 H12 0.9600
C20 H19 0.9600
C20 H20 0.9600
C20 H18 0.9600
C21 H16 0.9600
C21 H15 0.9600
C21 H17 0.9600

loop_
_geom_hbond_atom_site_label_D
_geom_hbond_atom_site_label_H
_geom_hbond_atom_site_label_A
_geom_hbond_distance_DH
_geom_hbond_distance_HA
_geom_hbond_distance_DA
_geom_hbond_angle_DHA
O1 H7 O2 0.82 1.77 2.500(2) 147

loop_
_geom_torsion_atom_site_label_1
_geom_torsion_atom_site_label_2
_geom_torsion_atom_site_label_3
_geom_torsion_atom_site_label_4
_geom_torsion
C1 C10 C9 O1 -178.69(19)
C11 C10 C9 O1 1.6(3)
C1 C10 C9 C8 1.3(3)
C11 C10 C9 C8 -178.34(19)
C7 C8 C9 O1 -1.8(3)
C3 C8 C9 O1 179.03(18)
C7 C8 C9 C10 178.2(2)
C3 C8 C9 C10 -1.0(3)
C21 O4 C18 C19 -87.1(3)
C21 O4 C18 C17 95.3(3)
C7 C8 C3 C4 0.2(3)
C9 C8 C3 C4 179.44(19)
C7 C8 C3 C2 -179.4(2)
C9 C8 C3 C2 -0.2(3)
C13 C12 C11 O2 -8.7(3)
C13 C12 C11 C10 171.3(2)
C9 C10 C11 O2 -0.3(3)
C1 C10 C11 O2 -180.0(2)
C9 C10 C11 C12 179.7(2)
C1 C10 C11 C12 0.1(3)
C11 C12 C13 C14 -177.3(2)
C15 C14 C13 C12 -13.3(4)
C19 C14 C13 C12 164.7(2)
C20 O3 C19 C18 -73.7(3)
C20 O3 C19 C14 108.4(2)
O4 C18 C19 O3 0.6(3)
C17 C18 C19 O3 178.2(2)
O4 C18 C19 C14 178.4(2)
C17 C18 C19 C14 -4.0(3)
C15 C14 C19 O3 -179.34(19)
C13 C14 C19 O3 2.5(3)
C15 C14 C19 C18 2.8(3)
C13 C14 C19 C18 -175.3(2)
C4 C3 C2 C1 -178.7(2)
C8 C3 C2 C1 0.9(3)
C19 C14 C15 C16 -0.4(3)
C13 C14 C15 C16 177.7(2)
C3 C2 C1 C10 -0.6(4)
C9 C10 C1 C2 -0.6(3)
C11 C10 C1 C2 179.1(2)
C14 C15 C16 C17 -0.9(4)
C8 C3 C4 C5 0.7(3)
C2 C3 C4 C5 -179.7(2)
C22 O5 C17 C16 -16.3(4)
C22 O5 C17 C18 164.3(2)
C15 C16 C17 O5 -179.6(2)
C15 C16 C17 C18 -0.2(4)
O4 C18 C17 O5 -0.3(3)
C19 C18 C17 O5 -177.9(2)
O4 C18 C17 C16 -179.8(2)
C19 C18 C17 C16 2.6(3)
C5 C6 C7 C8 0.1(4)
C3 C8 C7 C6 -0.6(3)
C9 C8 C7 C6 -179.8(2)
C3 C4 C5 C6 -1.2(4)
C7 C6 C5 C4 0.8(4)
